data_1510701
loop_
_publ_author_name
'Chaban, N.F.'

_publ_section_title
;
 Ternary systems Gd-(V, Nb)-B
;
_journal_name_full 'Poroshkovaya Metallurgiya'
_journal_page_first 68
_journal_page_last 69
_journal_volume 1984
_journal_year 1984
_chemical_formula_sum 'B2 Gd0.7 Nb0.3'
_chemical_name_systematic '(Gd0.7 Nb0.3) B2'
_space_group_IT_number 191
_symmetry_space_group_name_Hall '-P 6 2'
_symmetry_space_group_name_H-M 'P 6/m m m'
_cell_angle_alpha 90
_cell_angle_beta 90
_cell_angle_gamma 120
_cell_formula_units_Z 1
_cell_length_a 3.176
_cell_length_b 3.176
_cell_length_c 3.727
_cell_volume 32.557
_citation_journal_id_ASTM PMANAI
_cod_data_source_file boron_187.cif
_cod_data_source_block B2Gd0.7Nb0.3
_cod_original_cell_volume 32.5575
_cod_database_code 1510701

loop_
_symmetry_equiv_pos_as_xyz
x,y,z
x-y,x,z
-y,x-y,z
-x,-y,z
-x+y,-x,z
y,-x+y,z
-y,-x,-z
x-y,-y,-z
x,x-y,-z
y,x,-z
-x+y,y,-z
-x,-x+y,-z
-x,-y,-z
-x+y,-x,-z
y,-x+y,-z
x,y,-z
x-y,x,-z
-y,x-y,-z
y,x,z
-x+y,y,z
-x,-x+y,z
-y,-x,z
x-y,-y,z
x,x-y,z

loop_
_atom_site_label
_atom_site_type_symbol
_atom_site_fract_x
_atom_site_fract_y
_atom_site_fract_z
_atom_site_occupancy
_atom_site_U_iso_or_equiv
Gd1 Gd 0 0 0 0.7 0.0
B1 B 0.3333 0.6667 0.5 1 0.0
Nb1 Nb 0 0 0 0.3 0.0
